data_7209851
loop_
_publ_author_name
'Hong, Xu-Jia'
'Wang, Ming-Fang'
'Jin, Hong-Guang'
'Zhan, Qing-Guang'
'Liu, Yi-Ting'
'Jia, Hong-Yang'
'Liu, Xiang'
'Cai, Yue-Peng'

_publ_section_title
;
 Single-crystal to single-crystal transformation from a 1-D chain-like
 structure to a 2-D coordination polymer on heating
;
_journal_issue 28
_journal_name_full CrystEngComm
_journal_page_first 5606
_journal_paper_doi 10.1039/c3ce00060e
_journal_volume 15
_journal_year 2013
_chemical_formula_sum 'C9 H4 Cl Er N2 O8'
_chemical_formula_weight 470.85
_chemical_name_systematic
;

?

;
_space_group_IT_number 2
_symmetry_cell_setting triclinic
_symmetry_space_group_name_Hall '-P 1'
_symmetry_space_group_name_H-M 'P -1'
_atom_sites_solution_hydrogens geom
_atom_sites_solution_primary direct
_atom_sites_solution_secondary difmap
_audit_creation_method SHELXL-97
_cell_angle_alpha 101.529(2)
_cell_angle_beta 106.681(2)
_cell_angle_gamma 95.551(2)
_cell_formula_units_Z 2
_cell_length_a 6.8722(9)
_cell_length_b 7.8857(11)
_cell_length_c 10.9592(15)
_cell_measurement_reflns_used 2171
_cell_measurement_temperature 298(2)
_cell_measurement_theta_max 28.20
_cell_measurement_theta_min 2.67
_cell_volume 549.87(13)
_computing_cell_refinement 'Bruker SAINT'
_computing_data_collection 'Bruker APEX2'
_computing_data_reduction 'Bruker SAINT'
_computing_molecular_graphics 'Bruker SHELXTL'
_computing_publication_material 'Bruker SHELXTL'
_computing_structure_refinement 'SHELXL-97 (Sheldrick, 1997)'
_computing_structure_solution 'SHELXS-97 (Sheldrick, 1990)'
_diffrn_ambient_temperature 298(2)
_diffrn_measured_fraction_theta_full 0.982
_diffrn_measured_fraction_theta_max 0.982
_diffrn_measurement_device_type 'Bruker APEX-II CCD'
_diffrn_measurement_method '\f and \w scans'
_diffrn_radiation_monochromator graphite
_diffrn_radiation_source 'fine-focus sealed tube'
_diffrn_radiation_type MoK\a
_diffrn_radiation_wavelength 0.71073
_diffrn_reflns_av_R_equivalents 0.0190
_diffrn_reflns_av_sigmaI/netI 0.0373
_diffrn_reflns_limit_h_max 8
_diffrn_reflns_limit_h_min -8
_diffrn_reflns_limit_k_max 9
_diffrn_reflns_limit_k_min -6
_diffrn_reflns_limit_l_max 12
_diffrn_reflns_limit_l_min -13
_diffrn_reflns_number 2861
_diffrn_reflns_theta_full 25.25
_diffrn_reflns_theta_max 25.25
_diffrn_reflns_theta_min 2.00
_diffrn_standards_number 0
_exptl_absorpt_coefficient_mu 7.923
_exptl_absorpt_correction_T_max 0.3637
_exptl_absorpt_correction_T_min 0.2325
_exptl_absorpt_correction_type multi-scan
_exptl_absorpt_process_details 'SADABS (Sheldrick, 1996)'
_exptl_crystal_colour brown
_exptl_crystal_density_diffrn 2.844
_exptl_crystal_density_method 'not measured'
_exptl_crystal_description block
_exptl_crystal_F_000 442
_exptl_crystal_size_max 0.26
_exptl_crystal_size_mid 0.21
_exptl_crystal_size_min 0.16
_refine_diff_density_max 0.723
_refine_diff_density_min -1.074
_refine_diff_density_rms 0.168
_refine_ls_extinction_method none
_refine_ls_goodness_of_fit_ref 1.021
_refine_ls_hydrogen_treatment constr
_refine_ls_matrix_type full
_refine_ls_number_parameters 190
_refine_ls_number_reflns 1958
_refine_ls_number_restraints 0
_refine_ls_restrained_S_all 1.021
_refine_ls_R_factor_all 0.0259
_refine_ls_R_factor_gt 0.0241
_refine_ls_shift/su_max 0.000
_refine_ls_shift/su_mean 0.000
_refine_ls_structure_factor_coef Fsqd
_refine_ls_weighting_details 'calc w=1/[\s^2^(Fo^2^)+(0.0326P)^2^+0.7663P] where P=(Fo^2^+2Fc^2^)/3'
_refine_ls_weighting_scheme calc
_refine_ls_wR_factor_gt 0.0584
_refine_ls_wR_factor_ref 0.0594
_reflns_number_gt 1833
_reflns_number_total 1958
_reflns_threshold_expression >2sigma(I)
_cod_data_source_file c3ce00060e.txt
_cod_data_source_block c
_cod_depositor_comments
;
The following automatic conversions were performed:

'_symmetry_cell_setting' value 'Triclinic' changed to 'triclinic'
according to /home/saulius/struct/CIF-dictionaries/cif_core.dic
dictionary named 'cif_core.dic' version 2.4.2 from 2011-04-26.

Automatic conversion script
Id: cif_fix_values 1891 2012-01-12 08:04:46Z andrius 
;
_cod_original_sg_symbol_H-M P-1
_cod_database_code 7209851

loop_
_symmetry_equiv_pos_as_xyz
'x, y, z'
'-x, -y, -z'

loop_
_atom_site_label
_atom_site_type_symbol
_atom_site_fract_x
_atom_site_fract_y
_atom_site_fract_z
_atom_site_U_iso_or_equiv
_atom_site_adp_type
_atom_site_occupancy
_atom_site_symmetry_multiplicity
_atom_site_calc_flag
_atom_site_refinement_flags
Er1 Er 0.16111(4) 0.32364(3) 0.05257(2) 0.00973(10) Uani 1 1 d .
Cl1 Cl -0.2848(2) 0.40043(17) 0.14755(13) 0.0150(3) Uani 1 1 d .
O1 O 0.2047(6) 1.1185(5) 0.1740(4) 0.0160(8) Uani 1 1 d .
O2 O -0.0752(6) 0.9160(5) 0.1101(4) 0.0152(8) Uani 1 1 d .
O3 O 0.1240(6) 0.6308(5) 0.1186(4) 0.0152(8) Uani 1 1 d .
O4 O 0.2849(7) 0.5080(5) 0.2713(4) 0.0212(9) Uani 1 1 d .
O5 O -0.2996(6) 0.5464(5) 0.0811(4) 0.0160(8) Uani 1 1 d .
O6 O -0.1324(6) 0.2948(5) 0.1152(4) 0.0176(9) Uani 1 1 d .
O7 O -0.2286(7) 0.4714(6) 0.2886(4) 0.0253(10) Uani 1 1 d .
O8 O -0.4892(6) 0.2834(5) 0.1001(4) 0.0171(9) Uani 1 1 d .
N1 N 0.3803(7) 0.9389(6) 0.7123(4) 0.0153(10) Uani 1 1 d .
H1 H 0.4184 0.8601 0.7539 0.018 Uiso 1 1 calc R
N2 N 0.3115(7) 1.1915(6) 0.6753(4) 0.0160(10) Uani 1 1 d .
C1 C 0.0936(8) 0.9970(7) 0.1915(5) 0.0117(11) Uani 1 1 d .
C2 C 0.1660(8) 0.9572(7) 0.3239(5) 0.0113(11) Uani 1 1 d .
C3 C 0.2100(8) 0.7911(7) 0.3468(5) 0.0127(11) Uani 1 1 d .
C4 C 0.2037(9) 0.6357(7) 0.2409(5) 0.0155(12) Uani 1 1 d .
C5 C 0.2795(8) 0.7686(7) 0.4744(5) 0.0141(12) Uani 1 1 d .
H5 H 0.3072 0.6604 0.4902 0.017 Uiso 1 1 calc R
C6 C 0.3060(8) 0.9141(7) 0.5774(5) 0.0126(11) Uani 1 1 d .
C7 C 0.3824(9) 1.1050(8) 0.7657(6) 0.0190(13) Uani 1 1 d .
H7 H 0.4280 1.1546 0.8555 0.023 Uiso 1 1 calc R
C8 C 0.2632(8) 1.0757(7) 0.5538(5) 0.0142(12) Uani 1 1 d .
C9 C 0.1948(9) 1.1002(7) 0.4278(5) 0.0147(12) Uani 1 1 d .
H9 H 0.1690 1.2093 0.4133 0.018 Uiso 1 1 calc R

loop_
_atom_site_aniso_label
_atom_site_aniso_U_11
_atom_site_aniso_U_22
_atom_site_aniso_U_33
_atom_site_aniso_U_23
_atom_site_aniso_U_13
_atom_site_aniso_U_12
Er1 0.01000(14) 0.00776(14) 0.01187(14) 0.00314(10) 0.00347(10) 0.00182(9)
Cl1 0.0138(7) 0.0141(7) 0.0192(7) 0.0068(5) 0.0063(5) 0.0027(5)
O1 0.016(2) 0.014(2) 0.022(2) 0.0122(17) 0.0079(17) 0.0038(16)
O2 0.017(2) 0.012(2) 0.017(2) 0.0049(16) 0.0039(17) 0.0049(16)
O3 0.018(2) 0.013(2) 0.0136(19) 0.0032(15) 0.0034(16) 0.0042(16)
O4 0.028(2) 0.014(2) 0.019(2) 0.0018(17) 0.0019(18) 0.0109(18)
O5 0.016(2) 0.014(2) 0.023(2) 0.0105(17) 0.0086(17) 0.0038(16)
O6 0.018(2) 0.014(2) 0.028(2) 0.0101(17) 0.0116(18) 0.0078(16)
O7 0.035(3) 0.024(2) 0.018(2) 0.0020(18) 0.0099(19) 0.0090(19)
O8 0.011(2) 0.015(2) 0.027(2) 0.0100(17) 0.0070(17) 0.0002(16)
N1 0.016(3) 0.017(3) 0.014(2) 0.006(2) 0.005(2) 0.004(2)
N2 0.018(3) 0.014(2) 0.014(2) -0.0001(19) 0.005(2) 0.000(2)
C1 0.016(3) 0.009(3) 0.011(3) 0.001(2) 0.005(2) 0.006(2)
C2 0.012(3) 0.010(3) 0.014(3) 0.004(2) 0.007(2) 0.002(2)
C3 0.011(3) 0.010(3) 0.018(3) 0.004(2) 0.004(2) 0.001(2)
C4 0.012(3) 0.018(3) 0.014(3) 0.002(2) 0.001(2) 0.001(2)
C5 0.015(3) 0.010(3) 0.017(3) 0.005(2) 0.005(2) 0.002(2)
C6 0.014(3) 0.013(3) 0.013(3) 0.007(2) 0.006(2) 0.002(2)
C7 0.017(3) 0.027(3) 0.014(3) 0.007(3) 0.005(2) 0.005(2)
C8 0.013(3) 0.012(3) 0.016(3) 0.001(2) 0.005(2) 0.002(2)
C9 0.018(3) 0.011(3) 0.017(3) 0.006(2) 0.004(2) 0.004(2)

loop_
_atom_type_symbol
_atom_type_description
_atom_type_scat_dispersion_real
_atom_type_scat_dispersion_imag
_atom_type_scat_source
C C 0.0033 0.0016 'International Tables Vol C Tables 4.2.6.8 and 6.1.1.4'
H H 0.0000 0.0000 'International Tables Vol C Tables 4.2.6.8 and 6.1.1.4'
Cl Cl 0.1484 0.1585 'International Tables Vol C Tables 4.2.6.8 and 6.1.1.4'
Er Er -0.2586 4.9576 'International Tables Vol C Tables 4.2.6.8 and 6.1.1.4'
N N 0.0061 0.0033 'International Tables Vol C Tables 4.2.6.8 and 6.1.1.4'
O O 0.0106 0.0060 'International Tables Vol C Tables 4.2.6.8 and 6.1.1.4'

loop_
_geom_angle_atom_site_label_1
_geom_angle_atom_site_label_2
_geom_angle_atom_site_label_3
_geom_angle
_geom_angle_site_symmetry_1
_geom_angle_site_symmetry_3
O2 Er1 O1 81.19(14) 2_565 1_545
O2 Er1 O5 85.56(14) 2_565 2_565
O1 Er1 O5 142.77(14) 1_545 2_565
O2 Er1 O6 98.09(14) 2_565 .
O1 Er1 O6 75.05(14) 1_545 .
O5 Er1 O6 141.56(14) 2_565 .
O2 Er1 O8 89.18(14) 2_565 1_655
O1 Er1 O8 72.79(13) 1_545 1_655
O5 Er1 O8 72.38(13) 2_565 1_655
O6 Er1 O8 145.47(13) . 1_655
O2 Er1 O4 160.07(14) 2_565 .
O1 Er1 O4 79.05(14) 1_545 .
O5 Er1 O4 108.88(14) 2_565 .
O6 Er1 O4 79.32(14) . .
O8 Er1 O4 82.55(14) 1_655 .
O2 Er1 O3 72.76(13) 2_565 2_565
O1 Er1 O3 133.48(13) 1_545 2_565
O5 Er1 O3 73.32(13) 2_565 2_565
O6 Er1 O3 71.42(13) . 2_565
O8 Er1 O3 142.20(13) 1_655 2_565
O4 Er1 O3 123.81(13) . 2_565
O2 Er1 O3 145.90(13) 2_565 .
O1 Er1 O3 129.09(13) 1_545 .
O5 Er1 O3 77.32(13) 2_565 .
O6 Er1 O3 78.82(13) . .
O8 Er1 O3 112.72(13) 1_655 .
O4 Er1 O3 53.43(13) . .
O3 Er1 O3 74.14(14) 2_565 .
O2 Er1 Er1 109.83(10) 2_565 2_565
O1 Er1 Er1 145.69(10) 1_545 2_565
O5 Er1 Er1 71.51(10) 2_565 2_565
O6 Er1 Er1 71.30(9) . 2_565
O8 Er1 Er1 137.31(9) 1_655 2_565
O4 Er1 Er1 88.24(10) . 2_565
O3 Er1 Er1 37.44(9) 2_565 2_565
O3 Er1 Er1 36.71(9) . 2_565
O7 Cl1 O6 110.8(3) . .
O7 Cl1 O5 109.2(2) . .
O6 Cl1 O5 110.5(2) . .
O7 Cl1 O8 109.5(2) . .
O6 Cl1 O8 107.9(2) . .
O5 Cl1 O8 109.0(2) . .
C1 O1 Er1 136.9(4) . 1_565
C1 O2 Er1 133.5(4) . 2_565
C4 O3 Er1 147.9(4) . 2_565
C4 O3 Er1 92.3(3) . .
Er1 O3 Er1 105.86(14) 2_565 .
C4 O4 Er1 95.0(3) . .
Cl1 O5 Er1 142.4(2) . 2_565
Cl1 O6 Er1 140.0(2) . .
Cl1 O8 Er1 135.9(2) . 1_455
C7 N1 C6 107.9(5) . .
C7 N1 H1 126.0 . .
C6 N1 H1 126.0 . .
C7 N2 C8 107.7(5) . .
O1 C1 O2 124.7(5) . .
O1 C1 C2 115.4(5) . .
O2 C1 C2 119.7(5) . .
C9 C2 C3 120.7(5) . .
C9 C2 C1 114.1(5) . .
C3 C2 C1 125.2(5) . .
C5 C3 C2 120.6(5) . .
C5 C3 C4 115.3(5) . .
C2 C3 C4 123.9(5) . .
O4 C4 O3 118.3(5) . .
O4 C4 C3 119.4(5) . .
O3 C4 C3 122.2(5) . .
C3 C5 C6 117.6(5) . .
C3 C5 H5 121.2 . .
C6 C5 H5 121.2 . .
N1 C6 C8 106.4(5) . .
N1 C6 C5 132.3(5) . .
C8 C6 C5 121.2(5) . .
N2 C7 N1 111.3(5) . .
N2 C7 H7 124.3 . .
N1 C7 H7 124.3 . .
C9 C8 N2 131.5(5) . .
C9 C8 C6 121.8(5) . .
N2 C8 C6 106.6(5) . .
C8 C9 C2 118.0(5) . .
C8 C9 H9 121.0 . .
C2 C9 H9 121.0 . .

loop_
_geom_bond_atom_site_label_1
_geom_bond_atom_site_label_2
_geom_bond_distance
_geom_bond_site_symmetry_2
Er1 O2 2.220(4) 2_565
Er1 O1 2.281(4) 1_545
Er1 O5 2.305(4) 2_565
Er1 O6 2.315(4) .
Er1 O8 2.375(4) 1_655
Er1 O4 2.404(4) .
Er1 O3 2.405(4) 2_565
Er1 O3 2.445(4) .
Er1 Er1 3.8698(6) 2_565
Cl1 O7 1.457(4) .
Cl1 O6 1.476(4) .
Cl1 O5 1.477(4) .
Cl1 O8 1.494(4) .
O1 C1 1.246(6) .
O1 Er1 2.281(4) 1_565
O2 C1 1.259(6) .
O2 Er1 2.220(4) 2_565
O3 C4 1.285(6) .
O3 Er1 2.405(4) 2_565
O4 C4 1.254(7) .
O5 Er1 2.305(4) 2_565
O8 Er1 2.375(4) 1_455
N1 C7 1.320(8) .
N1 C6 1.384(7) .
N1 H1 0.8600 .
N2 C7 1.320(7) .
N2 C8 1.385(7) .
C1 C2 1.500(7) .
C2 C9 1.387(8) .
C2 C3 1.426(7) .
C3 C5 1.395(8) .
C3 C4 1.498(8) .
C5 C6 1.396(8) .
C5 H5 0.9300 .
C6 C8 1.392(8) .
C7 H7 0.9300 .
C8 C9 1.384(8) .
C9 H9 0.9300 .

loop_
_geom_hbond_atom_site_label_D
_geom_hbond_atom_site_label_H
_geom_hbond_atom_site_label_A
_geom_hbond_distance_DH
_geom_hbond_distance_HA
_geom_hbond_distance_DA
_geom_hbond_angle_DHA
_geom_hbond_site_symmetry_A
N1 H1 O8 0.86 2.11 2.945(6) 163.0 2_566
N1 H1 O1 0.86 2.46 2.886(6) 111.3 2_676
N1 H1 Cl1 0.86 2.71 3.440(5) 144.2 2_566

loop_
_geom_torsion_atom_site_label_1
_geom_torsion_atom_site_label_2
_geom_torsion_atom_site_label_3
_geom_torsion_atom_site_label_4
_geom_torsion
_geom_torsion_site_symmetry_1
_geom_torsion_site_symmetry_4
O2 Er1 O3 C4 167.5(3) 2_565 .
O1 Er1 O3 C4 19.5(4) 1_545 .
O5 Er1 O3 C4 -130.8(3) 2_565 .
O6 Er1 O3 C4 79.6(3) . .
O8 Er1 O3 C4 -66.3(3) 1_655 .
O4 Er1 O3 C4 -5.3(3) . .
O3 Er1 O3 C4 153.2(4) 2_565 .
Er1 Er1 O3 C4 153.2(4) 2_565 .
O2 Er1 O3 Er1 14.3(3) 2_565 2_565
O1 Er1 O3 Er1 -133.69(15) 1_545 2_565
O5 Er1 O3 Er1 76.00(15) 2_565 2_565
O6 Er1 O3 Er1 -73.65(15) . 2_565
O8 Er1 O3 Er1 140.50(14) 1_655 2_565
O4 Er1 O3 Er1 -158.6(2) . 2_565
O3 Er1 O3 Er1 0.0 2_565 2_565
O2 Er1 O4 C4 -162.7(4) 2_565 .
O1 Er1 O4 C4 -155.1(4) 1_545 .
O5 Er1 O4 C4 62.6(4) 2_565 .
O6 Er1 O4 C4 -78.5(4) . .
O8 Er1 O4 C4 131.1(4) 1_655 .
O3 Er1 O4 C4 -19.6(4) 2_565 .
O3 Er1 O4 C4 5.5(3) . .
Er1 Er1 O4 C4 -7.2(3) 2_565 .
O7 Cl1 O5 Er1 119.5(4) . 2_565
O6 Cl1 O5 Er1 -2.6(5) . 2_565
O8 Cl1 O5 Er1 -120.9(4) . 2_565
O7 Cl1 O6 Er1 -94.8(4) . .
O5 Cl1 O6 Er1 26.3(4) . .
O8 Cl1 O6 Er1 145.4(3) . .
O2 Er1 O6 Cl1 -133.0(4) 2_565 .
O1 Er1 O6 Cl1 148.4(4) 1_545 .
O5 Er1 O6 Cl1 -40.0(5) 2_565 .
O8 Er1 O6 Cl1 126.6(3) 1_655 .
O4 Er1 O6 Cl1 67.0(4) . .
O3 Er1 O6 Cl1 -64.3(4) 2_565 .
O3 Er1 O6 Cl1 12.5(4) . .
Er1 Er1 O6 Cl1 -24.7(3) 2_565 .
O7 Cl1 O8 Er1 77.9(4) . 1_455
O6 Cl1 O8 Er1 -161.5(3) . 1_455
O5 Cl1 O8 Er1 -41.5(4) . 1_455
Er1 O1 C1 O2 25.2(9) 1_565 .
Er1 O1 C1 C2 -150.7(4) 1_565 .
Er1 O2 C1 O1 90.4(6) 2_565 .
Er1 O2 C1 C2 -93.8(6) 2_565 .
O1 C1 C2 C9 55.8(7) . .
O2 C1 C2 C9 -120.3(6) . .
O1 C1 C2 C3 -122.2(6) . .
O2 C1 C2 C3 61.6(8) . .
C9 C2 C3 C5 1.1(8) . .
C1 C2 C3 C5 179.1(5) . .
C9 C2 C3 C4 -173.5(5) . .
C1 C2 C3 C4 4.4(9) . .
Er1 O4 C4 O3 -9.5(5) . .
Er1 O4 C4 C3 173.0(4) . .
Er1 O3 C4 O4 134.7(6) 2_565 .
Er1 O3 C4 O4 9.3(5) . .
Er1 O3 C4 C3 -47.9(9) 2_565 .
Er1 O3 C4 C3 -173.3(5) . .
C5 C3 C4 O4 -9.8(8) . .
C2 C3 C4 O4 165.2(5) . .
C5 C3 C4 O3 172.9(5) . .
C2 C3 C4 O3 -12.2(9) . .
C2 C3 C5 C6 -0.7(8) . .
C4 C3 C5 C6 174.4(5) . .
C7 N1 C6 C8 -0.2(6) . .
C7 N1 C6 C5 177.0(6) . .
C3 C5 C6 N1 -176.4(6) . .
C3 C5 C6 C8 0.5(8) . .
C8 N2 C7 N1 -1.3(7) . .
C6 N1 C7 N2 0.9(7) . .
C7 N2 C8 C9 -176.0(6) . .
C7 N2 C8 C6 1.1(6) . .
N1 C6 C8 C9 176.9(5) . .
C5 C6 C8 C9 -0.7(9) . .
N1 C6 C8 N2 -0.6(6) . .
C5 C6 C8 N2 -178.1(5) . .
N2 C8 C9 C2 177.8(6) . .
C6 C8 C9 C2 1.1(8) . .
C3 C2 C9 C8 -1.3(8) . .
C1 C2 C9 C8 -179.5(5) . .
